data_4086431
loop_
_publ_author_name
'Gao, Bao'
'Liu, Song'
'Lan, Yu'
'Huang, Hanmin'

_publ_section_title
;
 Rhodium-Catalyzed Cyclocarbonylation of Ketimines via C--H Bond
 Activation
;
_journal_issue 10
_journal_name_full Organometallics
_journal_page_first 1480
_journal_paper_doi 10.1021/acs.organomet.6b00072
_journal_volume 35
_journal_year 2016
_chemical_formula_sum 'C18 H12 O2'
_chemical_formula_weight 260.28
_chemical_name_systematic
; 
 ? 
;
_space_group_IT_number 14
_symmetry_cell_setting monoclinic
_symmetry_space_group_name_Hall '-P 2ybc'
_symmetry_space_group_name_H-M 'P 1 21/c 1'
_atom_sites_solution_hydrogens geom
_atom_sites_solution_primary direct
_atom_sites_solution_secondary difmap
_audit_creation_method SHELXL-97
_cell_angle_alpha 90.00
_cell_angle_beta 110.212(2)
_cell_angle_gamma 90.00
_cell_formula_units_Z 4
_cell_length_a 14.4047(19)
_cell_length_b 7.1775(10)
_cell_length_c 14.602(2)
_cell_measurement_reflns_used 2279
_cell_measurement_temperature 296(2)
_cell_measurement_theta_max 25.57
_cell_measurement_theta_min 2.83
_cell_volume 1416.7(3)
_computing_cell_refinement 'Bruker SMART'
_computing_data_collection 'Bruker SMART APEX II'
_computing_data_reduction 'Bruker SMART'
_computing_structure_refinement 'SHELXL-97 (Sheldrick, 2008)'
_computing_structure_solution 'SHELXS-97 (Sheldrick, 2008)'
_diffrn_ambient_temperature 296(2)
_diffrn_measured_fraction_theta_full 0.998
_diffrn_measured_fraction_theta_max 0.998
_diffrn_measurement_device_type 'Bruker APEX II area detector'
_diffrn_measurement_method '\w scans'
_diffrn_radiation_monochromator graphite
_diffrn_radiation_source 'fine-focus sealed tube'
_diffrn_radiation_type MoK\a
_diffrn_radiation_wavelength 0.71073
_diffrn_reflns_av_R_equivalents 0.0432
_diffrn_reflns_av_sigmaI/netI 0.0509
_diffrn_reflns_limit_h_max 17
_diffrn_reflns_limit_h_min -14
_diffrn_reflns_limit_k_max 8
_diffrn_reflns_limit_k_min -8
_diffrn_reflns_limit_l_max 16
_diffrn_reflns_limit_l_min -17
_diffrn_reflns_number 6916
_diffrn_reflns_theta_full 24.99
_diffrn_reflns_theta_max 24.99
_diffrn_reflns_theta_min 1.51
_exptl_absorpt_coefficient_mu 0.079
_exptl_absorpt_correction_T_max 0.9844
_exptl_absorpt_correction_T_min 0.9767
_exptl_absorpt_correction_type multi-scan
_exptl_absorpt_process_details SADABS
_exptl_crystal_colour colorless
_exptl_crystal_density_diffrn 1.220
_exptl_crystal_density_method 'not measured'
_exptl_crystal_description block
_exptl_crystal_F_000 544
_exptl_crystal_size_max 0.30
_exptl_crystal_size_mid 0.28
_exptl_crystal_size_min 0.20
_refine_diff_density_max 0.696
_refine_diff_density_min -0.255
_refine_diff_density_rms 0.058
_refine_ls_extinction_method none
_refine_ls_goodness_of_fit_ref 1.002
_refine_ls_hydrogen_treatment mixed
_refine_ls_matrix_type full
_refine_ls_number_parameters 182
_refine_ls_number_reflns 2488
_refine_ls_number_restraints 15
_refine_ls_restrained_S_all 1.019
_refine_ls_R_factor_all 0.0843
_refine_ls_R_factor_gt 0.0697
_refine_ls_shift/su_max 0.000
_refine_ls_shift/su_mean 0.000
_refine_ls_structure_factor_coef Fsqd
_refine_ls_weighting_details 'calc w=1/[\s^2^(Fo^2^)+(0.0200P)^2^+2.8500P] where P=(Fo^2^+2Fc^2^)/3'
_refine_ls_weighting_scheme calc
_refine_ls_wR_factor_gt 0.1720
_refine_ls_wR_factor_ref 0.1824
_reflns_number_gt 1902
_reflns_number_total 2488
_reflns_threshold_expression >2sigma(I)
_cod_data_source_file om6b00072_si_004.cif
_cod_data_source_block 1
_cod_depositor_comments
;
The following automatic conversions were performed:

'_symmetry_cell_setting' value 'Monoclinic' changed to 'monoclinic'
according to
/usr/data/users/saulius/crontab/automatic-downloads/rss-feeds/ACS/lib/dictionaries/cif_core.dic
dictionary named 'cif_core.dic' version 2.4.2 from 2011-04-26.

'_exptl_absorpt_correction_type' value 'Multi-scan' changed to
'multi-scan' according to
/usr/data/users/saulius/crontab/automatic-downloads/rss-feeds/ACS/lib/dictionaries/cif_core.dic
dictionary named 'cif_core.dic' version 2.4.2 from 2011-04-26.

Automatic conversion script
Id: cif_fix_values 4268 2015-11-12 08:31:59Z antanas 

 Adding full bibliography for 4086431--4086433.cif.
;
_cod_original_sg_symbol_H-M P2(1)/c
_cod_database_code 4086431

loop_
_symmetry_equiv_pos_as_xyz
'x, y, z'
'-x, y+1/2, -z+1/2'
'-x, -y, -z'
'x, -y-1/2, z-1/2'

loop_
_atom_site_label
_atom_site_type_symbol
_atom_site_fract_x
_atom_site_fract_y
_atom_site_fract_z
_atom_site_U_iso_or_equiv
_atom_site_adp_type
_atom_site_occupancy
_atom_site_symmetry_multiplicity
_atom_site_calc_flag
_atom_site_refinement_flags
O1 O -0.19567(18) 0.6251(4) 0.1072(2) 0.0729(8) Uani 1 1 d .
O2 O 0.13658(18) 0.9676(4) 0.0840(2) 0.0750(9) Uani 1 1 d .
C2 C -0.0992(2) 0.5982(6) 0.1146(3) 0.0541(9) Uani 1 1 d .
C3 C -0.0387(2) 0.7356(5) 0.1006(3) 0.0524(9) Uani 1 1 d .
H3A H -0.0612 0.8568 0.0846 0.063 Uiso 1 1 calc R
C4 C 0.0577(2) 0.6845(5) 0.1115(2) 0.0458(8) Uani 1 1 d .
C5 C 0.0932(2) 0.5055(5) 0.1345(2) 0.0449(8) Uani 1 1 d .
C6 C 0.0313(3) 0.3676(5) 0.1471(3) 0.0577(9) Uani 1 1 d .
H6 H 0.0535 0.2458 0.1614 0.069 Uiso 1 1 calc R
C7 C -0.0646(3) 0.4168(6) 0.1377(3) 0.0620(10) Uani 1 1 d .
H7 H -0.1068 0.3266 0.1469 0.074 Uiso 1 1 calc R
C8 C 0.1377(2) 0.8019(5) 0.1024(3) 0.0479(7) Uani 1 1 d U
C9 C 0.2186(2) 0.6862(4) 0.1200(2) 0.0386(6) Uani 1 1 d U
C10 C 0.1972(2) 0.5016(4) 0.1403(2) 0.0446(7) Uani 1 1 d U
C11 C 0.3141(2) 0.7534(5) 0.1250(2) 0.0451(8) Uani 1 1 d .
C12 C 0.3485(3) 0.7148(6) 0.0499(3) 0.0603(10) Uani 1 1 d .
H12 H 0.3110 0.6429 -0.0029 0.072 Uiso 1 1 calc R
C13 C 0.4398(3) 0.7845(7) 0.0538(3) 0.0719(12) Uani 1 1 d .
H13 H 0.4643 0.7574 0.0042 0.086 Uiso 1 1 calc R
C14 C 0.4938(3) 0.8932(6) 0.1311(3) 0.0679(11) Uani 1 1 d .
H14 H 0.5541 0.9425 0.1329 0.081 Uiso 1 1 calc R
C15 C 0.4590(2) 0.9296(5) 0.2056(3) 0.0596(10) Uani 1 1 d .
H15 H 0.4965 1.0034 0.2575 0.072 Uiso 1 1 calc R
C16 C 0.3690(2) 0.8589(5) 0.2056(2) 0.0486(8) Uani 1 1 d .
C17 C 0.2593(3) 0.3610(5) 0.1595(3) 0.0655(11) Uani 1 1 d .
H17A H 0.3237 0.3788 0.1605 0.079 Uiso 1 1 calc R
H17B H 0.2390 0.2438 0.1720 0.079 Uiso 1 1 calc R
C18 C -0.2355(3) 0.8078(7) 0.0824(4) 0.0836(14) Uani 1 1 d .
H18A H -0.1984 0.8943 0.1316 0.125 Uiso 1 1 calc R
H18B H -0.3035 0.8087 0.0785 0.125 Uiso 1 1 calc R
H18C H -0.2316 0.8433 0.0205 0.125 Uiso 1 1 calc R
C19 C 0.3330(3) 0.8936(6) 0.2899(3) 0.0690(11) Uani 1 1 d .

loop_
_atom_site_aniso_label
_atom_site_aniso_U_11
_atom_site_aniso_U_22
_atom_site_aniso_U_33
_atom_site_aniso_U_23
_atom_site_aniso_U_13
_atom_site_aniso_U_12
O1 0.0472(15) 0.090(2) 0.095(2) 0.0054(17) 0.0415(14) -0.0059(15)
O2 0.0509(15) 0.0437(15) 0.131(3) 0.0192(15) 0.0314(15) 0.0011(12)
C2 0.0422(18) 0.072(2) 0.056(2) 0.0000(18) 0.0272(16) -0.0065(17)
C3 0.0446(18) 0.051(2) 0.065(2) 0.0011(17) 0.0244(16) -0.0012(16)
C4 0.0402(17) 0.0480(19) 0.0528(19) 0.0021(15) 0.0205(14) -0.0033(15)
C5 0.0426(17) 0.0454(18) 0.0490(18) 0.0032(15) 0.0186(14) -0.0051(15)
C6 0.054(2) 0.051(2) 0.071(2) 0.0114(18) 0.0253(18) -0.0053(17)
C7 0.055(2) 0.066(2) 0.074(2) 0.011(2) 0.0327(19) -0.0160(19)
C8 0.0390(13) 0.0404(14) 0.0643(16) 0.0045(13) 0.0177(12) -0.0018(11)
C9 0.0302(11) 0.0335(12) 0.0551(13) 0.0036(11) 0.0187(10) -0.0043(9)
C10 0.0381(13) 0.0386(12) 0.0563(15) 0.0028(12) 0.0154(12) -0.0048(11)
C11 0.0378(16) 0.0421(17) 0.0573(19) 0.0047(15) 0.0187(15) -0.0017(14)
C12 0.053(2) 0.071(3) 0.059(2) -0.0072(19) 0.0223(17) -0.0113(19)
C13 0.057(2) 0.096(3) 0.074(3) -0.004(2) 0.038(2) -0.011(2)
C14 0.047(2) 0.073(3) 0.088(3) 0.003(2) 0.030(2) -0.013(2)
C15 0.0437(19) 0.057(2) 0.074(2) -0.0055(19) 0.0156(18) -0.0063(17)
C16 0.0425(17) 0.0446(18) 0.058(2) 0.0025(15) 0.0165(15) 0.0011(15)
C17 0.048(2) 0.049(2) 0.098(3) 0.012(2) 0.022(2) 0.0000(17)
C18 0.051(2) 0.098(4) 0.113(4) 0.005(3) 0.043(2) 0.012(2)
C19 0.069(2) 0.083(3) 0.061(2) -0.009(2) 0.030(2) 0.002(2)

loop_
_atom_type_symbol
_atom_type_description
_atom_type_scat_dispersion_real
_atom_type_scat_dispersion_imag
_atom_type_scat_source
C C 0.0033 0.0016 'International Tables Vol C Tables 4.2.6.8 and 6.1.1.4'
H H 0.0000 0.0000 'International Tables Vol C Tables 4.2.6.8 and 6.1.1.4'
O O 0.0106 0.0060 'International Tables Vol C Tables 4.2.6.8 and 6.1.1.4'

loop_
_geom_angle_atom_site_label_1
_geom_angle_atom_site_label_2
_geom_angle_atom_site_label_3
_geom_angle
C2 O1 C18 117.2(3)
O1 C2 C3 124.4(4)
O1 C2 C7 114.8(3)
C3 C2 C7 120.9(3)
C2 C3 C4 116.9(3)
C2 C3 H3A 121.6
C4 C3 H3A 121.6
C5 C4 C3 123.0(3)
C5 C4 C8 108.6(3)
C3 C4 C8 128.4(3)
C4 C5 C6 119.7(3)
C4 C5 C10 108.4(3)
C6 C5 C10 131.8(3)
C5 C6 C7 118.0(3)
C5 C6 H6 121.0
C7 C6 H6 121.0
C6 C7 C2 121.5(3)
C6 C7 H7 119.2
C2 C7 H7 119.2
O2 C8 C9 125.0(3)
O2 C8 C4 129.0(3)
C9 C8 C4 106.0(3)
C8 C9 C10 111.8(3)
C8 C9 C11 122.6(3)
C10 C9 C11 125.3(3)
C17 C10 C9 125.7(3)
C17 C10 C5 129.2(3)
C9 C10 C5 105.1(3)
C12 C11 C16 121.7(3)
C12 C11 C9 119.6(3)
C16 C11 C9 118.7(3)
C11 C12 C13 119.3(4)
C11 C12 H12 120.3
C13 C12 H12 120.3
C14 C13 C12 119.9(4)
C14 C13 H13 120.0
C12 C13 H13 120.0
C13 C14 C15 120.1(3)
C13 C14 H14 119.9
C15 C14 H14 119.9
C14 C15 C16 121.8(4)
C14 C15 H15 119.1
C16 C15 H15 119.1
C11 C16 C15 117.0(3)
C11 C16 C19 121.6(3)
C15 C16 C19 121.4(3)
C10 C17 H17A 120.0
C10 C17 H17B 120.0
H17A C17 H17B 120.0
O1 C18 H18A 109.5
O1 C18 H18B 109.5
H18A C18 H18B 109.5
O1 C18 H18C 109.5
H18A C18 H18C 109.5
H18B C18 H18C 109.5

loop_
_geom_bond_atom_site_label_1
_geom_bond_atom_site_label_2
_geom_bond_distance
O1 C2 1.371(4)
O1 C18 1.427(5)
O2 C8 1.218(4)
C2 C3 1.377(5)
C2 C7 1.393(5)
C3 C4 1.391(4)
C3 H3A 0.9300
C4 C5 1.380(5)
C4 C8 1.470(4)
C5 C6 1.385(5)
C5 C10 1.472(4)
C6 C7 1.386(5)
C6 H6 0.9300
C7 H7 0.9300
C8 C9 1.381(4)
C9 C10 1.415(4)
C9 C11 1.436(4)
C10 C17 1.313(5)
C11 C12 1.379(5)
C11 C16 1.392(5)
C12 C13 1.389(5)
C12 H12 0.9300
C13 C14 1.371(6)
C13 H13 0.9300
C14 C15 1.371(5)
C14 H14 0.9300
C15 C16 1.393(5)
C15 H15 0.9300
C16 C19 1.512(5)
C17 H17A 0.9300
C17 H17B 0.9300
C18 H18A 0.9600
C18 H18B 0.9600
C18 H18C 0.9600
